data_4020793
loop_
_publ_author_name
'Katsutoshi Suzuki'
'Toshio Fuchigami'

_publ_section_title
;
 Electrolytic Partial Fluorination of Organic Compounds.
 71. Highly Diastereoselective Anodic Fluorination of Sulfides
 Having Oxygen-Containing Heterocyclic Groups
;
_journal_name_full 'Journal of Organic Chemistry'
_journal_page_first 1276
_journal_page_last 1282
_journal_paper_doi 10.1021/jo035291j
_journal_volume 69
_journal_year 2004
_chemical_formula_sum 'C10 H8 F N O5 S'
_chemical_formula_weight 273.24
_space_group_IT_number 14
_symmetry_cell_setting monoclinic
_symmetry_space_group_name_Hall '-P 2yn'
_symmetry_space_group_name_H-M 'P 1 21/n 1'
_cell_angle_alpha 90.00
_cell_angle_beta 90.23(2)
_cell_angle_gamma 90.00
_cell_formula_units_Z 4
_cell_length_a 10.085(4)
_cell_length_b 20.080(7)
_cell_length_c 5.430(2)
_cell_measurement_temperature 213(1)
_cell_volume 1099.6(6)
_diffrn_ambient_temperature 213(1)
_exptl_crystal_density_diffrn 1.650
_refine_ls_R_factor_obs 0.0869
_refine_ls_wR_factor_obs 0.1760
_cod_original_sg_symbol_H-M 'P 21/n'
_cod_database_code 4020793

loop_
_symmetry_equiv_pos_as_xyz
'x, y, z'
'-x+1/2, y+1/2, -z+1/2'
'-x, -y, -z'
'x-1/2, -y-1/2, z-1/2'

loop_
_atom_site_aniso_label
_atom_site_aniso_U_11
_atom_site_aniso_U_22
_atom_site_aniso_U_33
_atom_site_aniso_U_23
_atom_site_aniso_U_13
_atom_site_aniso_U_12
S1 0.0479(12) 0.0385(10) 0.083(2) 0.0080(11) 0.0200(10) 0.0047(10)
F1 0.072(3) 0.063(3) 0.070(3) -0.007(3) -0.010(3) -0.003(3)
O1 0.087(5) 0.058(4) 0.082(4) 0.002(3) 0.046(4) 0.005(3)
O2 0.073(4) 0.042(3) 0.110(5) -0.015(3) 0.027(4) -0.006(3)
O3 0.055(4) 0.058(3) 0.057(3) 0.004(3) 0.028(3) 0.005(3)
O4 0.041(3) 0.070(4) 0.075(4) -0.027(3) 0.009(3) 0.003(3)
O5 0.044(4) 0.080(4) 0.107(5) -0.023(4) 0.035(4) 0.000(3)
N1 0.061(5) 0.039(4) 0.068(5) 0.003(3) 0.019(4) 0.003(3)
C1 0.052(5) 0.034(4) 0.057(5) 0.015(4) 0.014(4) -0.003(4)
C2 0.073(6) 0.031(4) 0.047(5) -0.002(4) 0.010(4) -0.002(4)
C3 0.079(6) 0.034(4) 0.038(4) 0.001(3) 0.028(4) 0.004(4)
C4 0.048(5) 0.037(4) 0.053(5) -0.003(3) 0.015(4) 0.003(4)
C5 0.063(6) 0.029(4) 0.062(5) -0.011(4) 0.005(4) 0.006(4)
C6 0.054(5) 0.043(4) 0.050(5) 0.000(4) 0.033(4) 0.003(4)
C7 0.044(5) 0.041(4) 0.056(5) 0.006(4) 0.001(4) 0.005(4)
C8 0.049(5) 0.034(4) 0.048(5) -0.003(3) 0.019(4) 0.003(4)
C9 0.051(5) 0.060(5) 0.047(5) -0.016(4) 0.012(4) -0.003(4)
C10 0.056(6) 0.040(4) 0.075(7) -0.016(4) 0.018(5) -0.009(4)

loop_
_atom_site_label
_atom_site_type_symbol
_atom_site_fract_x
_atom_site_fract_y
_atom_site_fract_z
_atom_site_U_iso_or_equiv
_atom_site_thermal_displace_type
_atom_site_occupancy
_atom_site_calc_flag
_atom_site_refinement_flags
_atom_site_disorder_group
S1 S 0.0518(2) 0.92094(9) 0.2272(4) 0.0563(7) Uani 1 d . .
F1 F 0.2039(5) 0.8419(2) 0.4920(9) 0.0682(14) Uani 1 d . .
O1 O 0.5260(6) 1.0901(3) -0.3448(11) 0.076(2) Uani 1 d . .
O2 O 0.5165(6) 1.1472(3) -0.0073(13) 0.075(2) Uani 1 d . .
O3 O -0.0612(6) 0.7955(3) 0.4239(10) 0.0565(15) Uani 1 d . .
O4 O -0.1581(5) 0.7896(3) 0.0611(10) 0.062(2) Uani 1 d . .
O5 O -0.2798(5) 0.8088(3) 0.3915(11) 0.077(2) Uani 1 d . .
N1 N 0.4788(7) 1.1025(3) -0.1423(13) 0.056(2) Uani 1 d . .
C1 C 0.1774(7) 0.9743(3) 0.1117(14) 0.048(2) Uani 1 d . .
C2 C 0.2416(8) 0.9600(3) -0.1078(13) 0.050(2) Uani 1 d . .
C3 C 0.3392(8) 1.0026(4) -0.1901(13) 0.050(2) Uani 1 d . .
C4 C 0.3712(8) 1.0582(3) -0.0575(14) 0.046(2) Uani 1 d . .
C5 C 0.3054(8) 1.0749(3) 0.1584(14) 0.051(2) Uani 1 d . .
C6 C 0.2082(8) 1.0323(4) 0.2393(13) 0.049(2) Uani 1 d . .
C7 C 0.1407(7) 0.8439(4) 0.2616(14) 0.047(2) Uani 1 d . .
C8 C 0.0491(8) 0.7842(3) 0.2594(13) 0.044(2) Uani 1 d . .
C9 C -0.0213(8) 0.7735(4) 0.0161(14) 0.053(2) Uani 1 d . .
C10 C -0.1776(10) 0.7979(4) 0.2996(17) 0.057(2) Uani 1 d . .
H1 H 0.2165 0.9205 -0.1981 0.061 Uiso 1 d . .
H2 H 0.3806 0.9936 -0.3471 0.061 Uiso 1 d . .
H3 H 0.3279 1.1146 0.2514 0.062 Uiso 1 d . .
H4 H 0.1611 1.0425 0.3916 0.058 Uiso 1 d . .
H5 H 0.2052 0.8392 0.1256 0.054 Uiso 1 d . .
H6 H 0.1004 0.7446 0.3093 0.054 Uiso 1 d . .
H7 H -0.0122 0.7283 -0.0457 0.064 Uiso 1 d . .
H8 H 0.0158 0.8020 -0.1140 0.064 Uiso 1 d . .

loop_
_geom_bond_atom_site_label_1
_geom_bond_atom_site_label_2
_geom_bond_distance
_geom_bond_site_symmetry_2
_geom_bond_publ_flag
S1 C1 1.775(7) . ?
S1 C7 1.797(7) . ?
F1 C7 1.402(8) . ?
O1 N1 1.226(7) . ?
O2 N1 1.218(8) . ?
O3 C10 1.353(9) . ?
O3 C8 1.447(8) . ?
O4 C10 1.321(9) . ?
O4 C9 1.439(9) . ?
O5 C10 1.168(9) . ?
N1 C4 1.478(10) . ?
C1 C2 1.389(10) . ?
C1 C6 1.390(10) . ?
C2 C3 1.379(10) . ?
C3 C4 1.367(10) . ?
C4 C5 1.390(10) . ?
C5 C6 1.375(10) . ?
C7 C8 1.514(10) . ?
C8 C9 1.513(10) . ?
